data_8100341
loop_
_publ_author_name
'Zhu, Hai-Liang'
'Wang, Xian-Jiang'
'Sun, Xuan-Ju'
'Wang, Da-Qi'

_publ_section_title
;
Crystal structure of ethylenediaminesilver(I) 4-nitrobenzoate hemi-
hydrate, Ag(C~2~H~8~N~2~)(C~7~H~4~NO~4~) &#x00B7; 0.5H~2~O
;
_journal_issue 2
_journal_name_full 'Zeitschrift f\"ur Kristallographie - New Crystal Structures'
_journal_page_first 243
_journal_page_last 244
_journal_volume 218
_journal_year 2003
_chemical_formula_moiety 'Ag(C2 H8 N2)(C7 H4 N1 O4) . 0.5H2 O'
_chemical_formula_sum 'C9 H13 Ag N3 O4.5'
_chemical_formula_weight 343.09
_space_group_IT_number 15
_symmetry_cell_setting monoclinic
_symmetry_space_group_name_Hall '-C 2yc'
_symmetry_space_group_name_H-M 'C 1 2/c 1'
_cell_angle_alpha 90.00
_cell_angle_beta 94.845(3)
_cell_angle_gamma 90.00
_cell_formula_units_Z 8
_cell_length_a 8.3305(17)
_cell_length_b 11.645(2)
_cell_length_c 23.947(5)
_cell_measurement_temperature 298(2)
_cell_volume 2314.8(8)
_diffrn_ambient_temperature 298(2)
_exptl_crystal_density_diffrn 1.969
_cod_depositor_comments
;
The following automatic conversions were performed:
'_symmetry_cell_setting' value 'Monoclinic' changed to 'monoclinic'
according to '/home/saulius/struct/CIF-dictionaries/cif_core.dic'
dictionary named 'cif_core.dic' version 2.4.1 from 2010-06-29.

Automatic conversion script
Id: cif_fix_enum 1527 2010-12-29 10:47:43Z saulius 
;
_cod_original_sg_symbol_H-M 'C 2/c'
_cod_original_formula_sum 'C9 H13 Ag1 N3 O4.50'
_cod_database_code 8100341

loop_
_symmetry_equiv_pos_as_xyz
'x, y, z'
'-x, y, -z+1/2'
'x+1/2, y+1/2, z'
'-x+1/2, y+1/2, -z+1/2'
'-x, -y, -z'
'x, -y, z-1/2'
'-x+1/2, -y+1/2, -z'
'x+1/2, -y+1/2, z-1/2'

loop_
_atom_site_label
_atom_site_type_symbol
_atom_site_fract_x
_atom_site_fract_y
_atom_site_fract_z
_atom_site_U_iso_or_equiv
_atom_site_adp_type
_atom_site_occupancy
_atom_site_symmetry_multiplicity
_atom_site_Wyckoff_symbol
_atom_site_calc_flag
_atom_site_refinement_flags
_atom_site_disorder_assembly
_atom_site_disorder_group
Ag1 Ag 0.97424(3) 0.007146(18) 0.688641(11) 0.03950(11) Uani 1 8 f d . . .
N1 N 1.1547(3) -0.1241(2) 0.68623(13) 0.0332(6) Uani 1 8 f d . . .
N2 N 0.7937(4) 0.1327(3) 0.70144(13) 0.0360(6) Uani 1 8 f d . . .
N3 N 0.1047(4) 0.3182(3) 0.65923(14) 0.0513(8) Uani 1 8 f d . . .
O1 O 0.1338(4) 0.0425(2) 0.42813(11) 0.0606(7) Uani 1 8 f d . . .
O2 O 0.3045(4) -0.0546(3) 0.48028(12) 0.0775(9) Uani 1 8 f d . . .
O3 O 0.0006(3) 0.39470(19) 0.65188(10) 0.0466(6) Uani 1 8 f d . . .
O4 O 0.1955(3) 0.3020(2) 0.70270(11) 0.0581(7) Uani 1 8 f d . . .
O5 O 0.0000 0.5259(4) 0.7500 0.0519(10) Uani 1 4 e d S . .
C1 C 0.2074(4) 0.0237(2) 0.47324(13) 0.0319(7) Uani 1 8 f d . . .
C2 C 0.1769(4) 0.0964(3) 0.52091(13) 0.0345(7) Uani 1 8 f d . . .
C3 C 0.2584(4) 0.0736(3) 0.57220(14) 0.0363(7) Uani 1 8 f d . . .
C4 C 0.2311(4) 0.1445(3) 0.61714(15) 0.0345(7) Uani 1 8 f d . . .
C5 C 0.1270(3) 0.2376(2) 0.61034(13) 0.0304(6) Uani 1 8 f d . . .
C6 C 0.0454(4) 0.2569(3) 0.55778(14) 0.0384(8) Uani 1 8 f d . . .
C7 C 0.0692(4) 0.1859(3) 0.51341(14) 0.0383(8) Uani 1 8 f d . . .
C8 C 1.0820(4) -0.2317(3) 0.66307(16) 0.0356(7) Uani 1 8 f d . . .
C9 C 0.7014(4) 0.1768(3) 0.65094(15) 0.0345(7) Uani 1 8 f d . . .
H1 H 0.334(5) 0.016(3) 0.5719(18) 0.049(11) Uiso 1 8 f d . . .
H2 H 0.287(4) 0.135(3) 0.6486(15) 0.039(9) Uiso 1 8 f d . . .
H3 H -0.020(4) 0.320(3) 0.5520(14) 0.040(9) Uiso 1 8 f d . . .
H4 H 0.020(5) 0.194(3) 0.4792(19) 0.062(12) Uiso 1 8 f d . . .
H5 H 1.230(4) -0.104(3) 0.6692(16) 0.044(11) Uiso 1 8 f d . . .
H6 H 1.207(4) -0.143(3) 0.7241(16) 0.040(9) Uiso 1 8 f d . . .
H7 H 0.739(6) 0.102(4) 0.728(2) 0.082(17) Uiso 1 8 f d . . .
H8 H 0.836(4) 0.186(3) 0.7191(17) 0.048(11) Uiso 1 8 f d . . .
H9 H 1.008(4) -0.256(3) 0.6838(14) 0.035(9) Uiso 1 8 f d . . .
H10 H 1.011(4) -0.219(2) 0.6252(15) 0.037(9) Uiso 1 8 f d . . .
H11 H 0.642(4) 0.129(3) 0.6336(14) 0.033(9) Uiso 1 8 f d . . .
H12 H 0.771(3) 0.210(2) 0.6284(13) 0.023(8) Uiso 1 8 f d . . .
H13 H 0.000(6) 0.492(3) 0.725(2) 0.053(14) Uiso 1 8 f d . . .

loop_
_atom_site_aniso_label
_atom_site_aniso_U_11
_atom_site_aniso_U_22
_atom_site_aniso_U_33
_atom_site_aniso_U_23
_atom_site_aniso_U_13
_atom_site_aniso_U_12
Ag1 0.04303(17) 0.03421(16) 0.04020(17) -0.00327(10) -0.00257(11) 0.01544(10)
N1 0.0320(15) 0.0297(13) 0.0373(17) -0.0009(11) 0.0004(13) 0.0060(11)
N2 0.0385(16) 0.0304(14) 0.0381(17) -0.0027(13) -0.0035(13) 0.0099(12)
N3 0.054(2) 0.0550(19) 0.045(2) 0.0007(15) 0.0082(15) -0.0070(15)
O1 0.086(2) 0.0598(15) 0.0350(15) -0.0097(13) -0.0007(14) 0.0088(15)
O2 0.091(2) 0.084(2) 0.055(2) -0.0204(16) -0.0079(16) 0.0366(19)
O3 0.0448(14) 0.0480(14) 0.0461(16) -0.0070(11) -0.0003(11) 0.0154(11)
O4 0.0728(18) 0.0664(17) 0.0315(15) -0.0106(12) -0.0160(13) 0.0204(14)
O5 0.068(3) 0.040(2) 0.049(3) 0.000 0.015(2) 0.000
C1 0.0383(17) 0.0300(15) 0.0268(17) -0.0042(12) -0.0002(13) -0.0004(13)
C2 0.0355(17) 0.0370(17) 0.0311(18) -0.0024(13) 0.0028(14) -0.0032(13)
C3 0.0368(18) 0.0344(17) 0.037(2) 0.0008(14) -0.0003(14) 0.0030(14)
C4 0.0346(17) 0.0354(17) 0.0322(19) 0.0030(14) -0.0044(14) -0.0034(13)
C5 0.0300(15) 0.0324(15) 0.0289(17) 0.0008(12) 0.0025(13) -0.0057(12)
C6 0.0392(18) 0.0383(18) 0.037(2) 0.0037(14) 0.0005(15) 0.0086(15)
C7 0.0425(19) 0.0459(19) 0.0256(18) 0.0041(15) -0.0028(14) 0.0014(15)
C8 0.0291(17) 0.0343(17) 0.042(2) -0.0004(14) -0.0040(16) 0.0019(13)
C9 0.0362(18) 0.0300(16) 0.0365(19) -0.0042(14) -0.0022(15) 0.0019(14)

loop_
_geom_bond_atom_site_label_1
_geom_bond_atom_site_label_2
_geom_bond_distance
_geom_bond_site_symmetry_2
_geom_bond_publ_flag
Ag1 N2 2.138(3) . ?
Ag1 N1 2.148(2) . ?
Ag1 Ag1 2.9338(8) 2_756 ?
N1 C8 1.480(4) . ?
N2 C9 1.470(4) . ?
N3 O3 1.246(4) . ?
N3 O4 1.248(4) . ?
N3 C5 1.524(4) . ?
O1 C1 1.216(4) . ?
O2 C1 1.221(4) . ?
C1 C2 1.461(4) . ?
C2 C7 1.377(4) . ?
C2 C3 1.378(4) . ?
C3 C4 1.390(5) . ?
C4 C5 1.389(4) . ?
C5 C6 1.397(4) . ?
C6 C7 1.373(5) . ?
C8 C9 1.503(4) 3_545 ?
C9 C8 1.503(4) 3_455 ?
